data_7101480
loop_
_publ_author_name
'Louisa J. Esdaile'
D.P.Arnold
M.Senge

_publ_section_title
;
New palladium catalysed reactions of bromoporphyrins:
synthesis and crystal structures of nickel(II) complexes of primary
5-aminoporphyrin, 5,5'-bis(porphyrinyl) secondary amine, and
5-hydroxyporphyrin
;
_journal_issue 40
_journal_name_full 'Chemical Communications'
_journal_paper_doi 10.1039/b608365j
_journal_year 2006
_chemical_formula_moiety 'C38 H24 N4 Ni O'
_chemical_formula_sum 'C38 H24 N4 Ni O'
_chemical_formula_weight 611.32
_chemical_melting_point ?
_chemical_name_common (5-Hydroxy-10,15,20-triphenylporphyrinato)nickel(ii)
_chemical_name_systematic
;
(5-Hydroxy-10,15,20-triphenylporphyrinato)nickel(II)
;
_space_group_IT_number 2
_space_group_name_Hall '-P 1'
_space_group_name_H-M_alt 'P -1'
_symmetry_cell_setting triclinic
_symmetry_space_group_name_Hall '-P 1'
_symmetry_space_group_name_H-M 'P -1'
_atom_sites_solution_hydrogens geom
_atom_sites_solution_primary direct
_atom_sites_solution_secondary difmap
_audit_creation_method SHELXL-97
_cell_angle_alpha 69.02(3)
_cell_angle_beta 77.92(3)
_cell_angle_gamma 85.14(3)
_cell_formula_units_Z 2
_cell_length_a 9.6815(19)
_cell_length_b 12.028(2)
_cell_length_c 12.986(3)
_cell_measurement_reflns_used 3868
_cell_measurement_temperature 90(2)
_cell_measurement_theta_max 50.575
_cell_measurement_theta_min 4.925
_cell_volume 1380.6(6)
_computing_cell_refinement 'SAINT v7.12 (Bruke, 2005)'
_computing_data_collection 'Apex2 v1.0-27 (Bruker, 2005'
_computing_data_reduction SAINT
_computing_molecular_graphics 'SHELXTL 5.1, XP (Sheldrick, 1994)'
_computing_publication_material SHELXL
_computing_structure_refinement 'SHELXL-97 (Sheldrick, 1997)'
_computing_structure_solution 'SHELXS-97 (Sheldrick, 1990)'
_diffrn_ambient_temperature 90(2)
_diffrn_detector_area_resol_mean 8.3
_diffrn_measured_fraction_theta_full 1.000
_diffrn_measured_fraction_theta_max 0.978
_diffrn_measurement_device_type 'Bruker SMART APex2'
_diffrn_measurement_method \w
_diffrn_radiation_monochromator graphite
_diffrn_radiation_source 'fine-focus sealed tube'
_diffrn_radiation_type MoK\a
_diffrn_radiation_wavelength 0.71073
_diffrn_reflns_av_R_equivalents 0.0624
_diffrn_reflns_av_sigmaI/netI 0.0647
_diffrn_reflns_limit_h_max 11
_diffrn_reflns_limit_h_min -11
_diffrn_reflns_limit_k_max 14
_diffrn_reflns_limit_k_min -14
_diffrn_reflns_limit_l_max 15
_diffrn_reflns_limit_l_min -15
_diffrn_reflns_number 15377
_diffrn_reflns_theta_full 25.00
_diffrn_reflns_theta_max 25.51
_diffrn_reflns_theta_min 1.71
_diffrn_standards_decay_% 0
_diffrn_standards_number 0
_exptl_absorpt_coefficient_mu 0.744
_exptl_absorpt_correction_T_max 0.9853
_exptl_absorpt_correction_T_min 0.8077
_exptl_absorpt_correction_type empirical
_exptl_absorpt_process_details 'program SADABS'
_exptl_crystal_colour red
_exptl_crystal_density_diffrn 1.471
_exptl_crystal_density_meas ?
_exptl_crystal_density_method 'not measured'
_exptl_crystal_description parallelpiped
_exptl_crystal_F_000 632
_exptl_crystal_size_max 0.3
_exptl_crystal_size_mid 0.02
_exptl_crystal_size_min 0.01
_refine_diff_density_max 1.624
_refine_diff_density_min -0.710
_refine_diff_density_rms 0.147
_refine_ls_extinction_method none
_refine_ls_goodness_of_fit_ref 1.052
_refine_ls_hydrogen_treatment constr
_refine_ls_matrix_type full
_refine_ls_number_parameters 397
_refine_ls_number_reflns 5050
_refine_ls_number_restraints 0
_refine_ls_restrained_S_all 1.052
_refine_ls_R_factor_all 0.0862
_refine_ls_R_factor_gt 0.0573
_refine_ls_shift/su_max 0.000
_refine_ls_shift/su_mean 0.000
_refine_ls_structure_factor_coef Fsqd
_refine_ls_weighting_details 'calc w=1/[\s^2^(Fo^2^)+(0.1112P)^2^+0.0000P] where P=(Fo^2^+2Fc^2^)/3'
_refine_ls_weighting_scheme calc
_refine_ls_wR_factor_gt 0.1464
_refine_ls_wR_factor_ref 0.1690
_reflns_number_gt 3718
_reflns_number_total 5050
_reflns_threshold_expression >2sigma(I)
_cod_data_source_file b608365j.txt
_cod_depositor_comments
;
The following automatic conversions were performed:

'_chemical_melting_point' value 'n/d' was changed to '?' - the value
is undefined or not given.

Automatic conversion script
Id: cif_fix_values 1646 2011-03-28 12:23:43Z adriana 

The following automatic conversions were performed:

'_exptl_crystal_density_meas' value 'n/d' was changed to '?' - the
value is perceived as not measured.

Automatic conversion script
Id: cif_fix_values 3008 2015-01-20 13:52:24Z robertas 
;
_cod_original_sg_symbol_H-M P-1
_cod_database_code 7101480

loop_
_symmetry_equiv_pos_as_xyz
'x, y, z'
'-x, -y, -z'

loop_
_atom_site_label
_atom_site_type_symbol
_atom_site_fract_x
_atom_site_fract_y
_atom_site_fract_z
_atom_site_U_iso_or_equiv
_atom_site_adp_type
_atom_site_occupancy
_atom_site_symmetry_multiplicity
_atom_site_calc_flag
_atom_site_refinement_flags
Ni Ni 0.23241(5) 0.03880(4) 0.48261(4) 0.02013(19) Uani 1 1 d .
N21 N 0.1093(3) -0.0623(3) 0.6201(2) 0.0199(7) Uani 1 1 d .
N22 N 0.1179(3) 0.1796(3) 0.4885(3) 0.0216(7) Uani 1 1 d .
N23 N 0.3491(3) 0.1378(3) 0.3407(3) 0.0210(7) Uani 1 1 d .
N24 N 0.3522(3) -0.1000(3) 0.4818(3) 0.0217(7) Uani 1 1 d .
C1 C 0.1252(4) -0.1813(3) 0.6814(3) 0.0207(8) Uani 1 1 d .
C2 C 0.0042(4) -0.2241(3) 0.7717(3) 0.0231(8) Uani 1 1 d .
H2 H -0.0090 -0.3026 0.8250 0.028 Uiso 1 1 calc R
C3 C -0.0856(4) -0.1311(3) 0.7653(3) 0.0232(8) Uani 1 1 d .
H3 H -0.1748 -0.1317 0.8129 0.028 Uiso 1 1 calc R
C4 C -0.0208(4) -0.0309(3) 0.6731(3) 0.0203(8) Uani 1 1 d .
C5 C -0.0716(4) 0.0843(3) 0.6507(3) 0.0229(8) Uani 1 1 d .
C6 C -0.0021(4) 0.1837(3) 0.5686(3) 0.0236(8) Uani 1 1 d .
C7 C -0.0460(5) 0.3038(4) 0.5541(4) 0.0324(10) Uani 1 1 d .
H7 H -0.1238 0.3295 0.5985 0.039 Uiso 1 1 calc R
C8 C 0.0460(5) 0.3744(4) 0.4640(3) 0.0320(10) Uani 1 1 d .
H8 H 0.0450 0.4590 0.4344 0.038 Uiso 1 1 calc R
C9 C 0.1442(4) 0.2977(3) 0.4224(3) 0.0263(9) Uani 1 1 d .
C10 C 0.2471(4) 0.3382(3) 0.3221(3) 0.0239(9) Uani 1 1 d .
C11 C 0.3370(4) 0.2598(3) 0.2825(3) 0.0230(8) Uani 1 1 d .
C12 C 0.4283(4) 0.2925(4) 0.1730(3) 0.0259(9) Uani 1 1 d .
H12 H 0.4378 0.3700 0.1175 0.031 Uiso 1 1 calc R
C13 C 0.4973(4) 0.1937(3) 0.1636(3) 0.0252(9) Uani 1 1 d .
H13 H 0.5638 0.1880 0.1005 0.030 Uiso 1 1 calc R
C14 C 0.4505(4) 0.0977(3) 0.2685(3) 0.0225(8) Uani 1 1 d .
C15 C 0.5094(4) -0.0164(3) 0.2946(3) 0.0227(8) Uani 1 1 d .
C16 C 0.4674(4) -0.1058(3) 0.3985(3) 0.0214(8) Uani 1 1 d .
C17 C 0.5353(4) -0.2213(4) 0.4331(3) 0.0263(9) Uani 1 1 d .
H17 H 0.6154 -0.2476 0.3912 0.032 Uiso 1 1 calc R
C18 C 0.4637(4) -0.2849(4) 0.5362(3) 0.0273(9) Uani 1 1 d .
H18 H 0.4860 -0.3636 0.5808 0.033 Uiso 1 1 calc R
C19 C 0.3473(4) -0.2123(3) 0.5665(3) 0.0235(8) Uani 1 1 d .
C20 C 0.2412(4) -0.2530(3) 0.6614(3) 0.0231(8) Uani 1 1 d .
O1 O -0.1959(3) 0.0977(2) 0.7207(2) 0.0296(7) Uani 1 1 d .
H1 H -0.2258 0.1680 0.6962 0.036 Uiso 1 1 calc R
C101 C 0.2504(4) 0.4691(4) 0.2524(3) 0.0255(9) Uani 1 1 d .
C102 C 0.1317(4) 0.5287(4) 0.2128(3) 0.0281(9) Uani 1 1 d .
H102 H 0.0479 0.4850 0.2282 0.034 Uiso 1 1 calc R
C103 C 0.1321(4) 0.6495(4) 0.1517(4) 0.0315(10) Uani 1 1 d .
H103 H 0.0490 0.6873 0.1267 0.038 Uiso 1 1 calc R
C104 C 0.2532(5) 0.7159(4) 0.1266(4) 0.0324(10) Uani 1 1 d .
H104 H 0.2535 0.7989 0.0850 0.039 Uiso 1 1 calc R
C105 C 0.3724(5) 0.6592(4) 0.1632(4) 0.0356(10) Uani 1 1 d .
H105 H 0.4559 0.7036 0.1467 0.043 Uiso 1 1 calc R
C106 C 0.3724(4) 0.5365(4) 0.2247(4) 0.0321(10) Uani 1 1 d .
H106 H 0.4565 0.4987 0.2479 0.038 Uiso 1 1 calc R
C151 C 0.6236(4) -0.0431(3) 0.2079(3) 0.0230(8) Uani 1 1 d .
C152 C 0.5924(4) -0.0581(3) 0.1138(3) 0.0265(9) Uani 1 1 d .
H152 H 0.4969 -0.0527 0.1048 0.032 Uiso 1 1 calc R
C153 C 0.6978(4) -0.0809(4) 0.0328(3) 0.0283(9) Uani 1 1 d .
H153 H 0.6736 -0.0895 -0.0311 0.034 Uiso 1 1 calc R
C154 C 0.8368(4) -0.0912(4) 0.0443(3) 0.0280(9) Uani 1 1 d .
H154 H 0.9089 -0.1059 -0.0116 0.034 Uiso 1 1 calc R
C155 C 0.8695(4) -0.0798(4) 0.1385(3) 0.0301(9) Uani 1 1 d .
H155 H 0.9647 -0.0887 0.1485 0.036 Uiso 1 1 calc R
C156 C 0.7637(4) -0.0553(4) 0.2197(4) 0.0289(9) Uani 1 1 d .
H156 H 0.7884 -0.0468 0.2835 0.035 Uiso 1 1 calc R
C201 C 0.2461(4) -0.3772(4) 0.7447(3) 0.0249(9) Uani 1 1 d .
C202 C 0.2481(4) -0.4785(4) 0.7143(3) 0.0268(9) Uani 1 1 d .
H202 H 0.2488 -0.4693 0.6384 0.032 Uiso 1 1 calc R
C203 C 0.2489(4) -0.5922(4) 0.7948(4) 0.0327(10) Uani 1 1 d .
H203 H 0.2519 -0.6599 0.7730 0.039 Uiso 1 1 calc R
C204 C 0.2455(4) -0.6076(4) 0.9060(4) 0.0353(10) Uani 1 1 d .
H204 H 0.2454 -0.6855 0.9602 0.042 Uiso 1 1 calc R
C205 C 0.2421(4) -0.5089(4) 0.9385(4) 0.0328(10) Uani 1 1 d .
H205 H 0.2393 -0.5191 1.0149 0.039 Uiso 1 1 calc R
C206 C 0.2427(4) -0.3947(4) 0.8580(3) 0.0276(9) Uani 1 1 d .
H206 H 0.2409 -0.3275 0.8803 0.033 Uiso 1 1 calc R

loop_
_atom_site_aniso_label
_atom_site_aniso_U_11
_atom_site_aniso_U_22
_atom_site_aniso_U_33
_atom_site_aniso_U_23
_atom_site_aniso_U_13
_atom_site_aniso_U_12
Ni 0.0159(3) 0.0212(3) 0.0242(3) -0.0078(2) -0.0045(2) -0.00464(19)
N21 0.0163(16) 0.0228(17) 0.0231(17) -0.0091(14) -0.0051(13) -0.0041(13)
N22 0.0224(17) 0.0219(17) 0.0206(16) -0.0065(13) -0.0043(13) -0.0041(13)
N23 0.0143(16) 0.0241(17) 0.0266(17) -0.0099(14) -0.0049(13) -0.0040(13)
N24 0.0178(16) 0.0205(16) 0.0270(17) -0.0069(14) -0.0059(14) -0.0035(13)
C1 0.0198(19) 0.023(2) 0.0213(19) -0.0085(16) -0.0060(16) -0.0047(16)
C2 0.022(2) 0.022(2) 0.025(2) -0.0060(17) -0.0062(16) -0.0063(16)
C3 0.0175(19) 0.029(2) 0.025(2) -0.0109(17) -0.0045(16) -0.0065(16)
C4 0.0163(19) 0.026(2) 0.0223(19) -0.0103(16) -0.0069(15) -0.0042(15)
C5 0.0192(19) 0.028(2) 0.025(2) -0.0113(17) -0.0078(16) -0.0019(16)
C6 0.024(2) 0.023(2) 0.025(2) -0.0093(17) -0.0046(17) -0.0015(16)
C7 0.035(2) 0.026(2) 0.034(2) -0.0128(19) 0.001(2) 0.0013(18)
C8 0.038(2) 0.024(2) 0.034(2) -0.0111(18) -0.0004(19) -0.0067(18)
C9 0.029(2) 0.025(2) 0.027(2) -0.0105(17) -0.0060(18) -0.0042(17)
C10 0.020(2) 0.026(2) 0.029(2) -0.0101(17) -0.0101(17) -0.0054(16)
C11 0.0174(19) 0.025(2) 0.028(2) -0.0072(17) -0.0087(16) -0.0068(16)
C12 0.021(2) 0.027(2) 0.027(2) -0.0048(17) -0.0049(17) -0.0066(17)
C13 0.021(2) 0.029(2) 0.027(2) -0.0103(18) -0.0052(17) -0.0070(16)
C14 0.0136(18) 0.029(2) 0.026(2) -0.0083(17) -0.0045(16) -0.0072(15)
C15 0.0185(19) 0.028(2) 0.025(2) -0.0102(17) -0.0078(16) -0.0070(16)
C16 0.0184(19) 0.023(2) 0.026(2) -0.0099(17) -0.0075(16) -0.0041(15)
C17 0.018(2) 0.030(2) 0.031(2) -0.0114(18) -0.0031(17) -0.0018(16)
C18 0.022(2) 0.029(2) 0.030(2) -0.0083(18) -0.0078(18) -0.0015(17)
C19 0.024(2) 0.022(2) 0.026(2) -0.0080(17) -0.0080(17) -0.0013(16)
C20 0.0182(19) 0.028(2) 0.025(2) -0.0098(17) -0.0044(16) -0.0053(16)
O1 0.0235(15) 0.0296(16) 0.0332(16) -0.0097(13) -0.0009(12) -0.0032(12)
C101 0.020(2) 0.028(2) 0.028(2) -0.0102(18) -0.0037(17) -0.0047(16)
C102 0.021(2) 0.030(2) 0.035(2) -0.0131(18) -0.0046(17) -0.0030(17)
C103 0.025(2) 0.033(2) 0.036(2) -0.012(2) -0.0068(19) 0.0027(18)
C104 0.034(2) 0.022(2) 0.035(2) -0.0047(18) -0.0013(19) -0.0027(18)
C105 0.025(2) 0.032(2) 0.043(3) -0.005(2) -0.003(2) -0.0129(18)
C106 0.022(2) 0.029(2) 0.043(3) -0.0068(19) -0.0108(19) -0.0066(17)
C151 0.027(2) 0.0171(19) 0.024(2) -0.0040(16) -0.0060(17) -0.0057(16)
C152 0.021(2) 0.029(2) 0.031(2) -0.0103(18) -0.0093(17) 0.0000(17)
C153 0.033(2) 0.030(2) 0.028(2) -0.0129(18) -0.0135(19) 0.0028(18)
C154 0.021(2) 0.032(2) 0.030(2) -0.0113(18) 0.0004(17) -0.0044(17)
C155 0.018(2) 0.036(2) 0.038(2) -0.013(2) -0.0034(18) -0.0082(17)
C156 0.021(2) 0.037(2) 0.035(2) -0.0176(19) -0.0064(18) -0.0077(17)
C201 0.0127(18) 0.029(2) 0.031(2) -0.0092(18) -0.0012(16) -0.0010(16)
C202 0.019(2) 0.029(2) 0.031(2) -0.0088(18) -0.0029(17) -0.0037(17)
C203 0.024(2) 0.028(2) 0.045(3) -0.015(2) -0.001(2) -0.0026(18)
C204 0.026(2) 0.028(2) 0.041(3) 0.000(2) -0.0034(19) -0.0020(18)
C205 0.023(2) 0.039(3) 0.029(2) -0.004(2) -0.0039(18) 0.0004(18)
C206 0.0168(19) 0.032(2) 0.035(2) -0.0124(19) -0.0052(17) -0.0030(16)

loop_
_atom_type_symbol
_atom_type_description
_atom_type_scat_dispersion_real
_atom_type_scat_dispersion_imag
_atom_type_scat_source
C C 0.0033 0.0016 'International Tables Vol C Tables 4.2.6.8 and 6.1.1.4'
H H 0.0000 0.0000 'International Tables Vol C Tables 4.2.6.8 and 6.1.1.4'
N N 0.0061 0.0033 'International Tables Vol C Tables 4.2.6.8 and 6.1.1.4'
Ni Ni 0.3393 1.1124 'International Tables Vol C Tables 4.2.6.8 and 6.1.1.4'
O O 0.0106 0.0060 'International Tables Vol C Tables 4.2.6.8 and 6.1.1.4'

loop_
_geom_angle_atom_site_label_1
_geom_angle_atom_site_label_2
_geom_angle_atom_site_label_3
_geom_angle
N24 Ni N22 177.04(12)
N24 Ni N23 90.80(13)
N22 Ni N23 89.49(13)
N24 Ni N21 89.22(13)
N22 Ni N21 90.64(13)
N23 Ni N21 176.97(12)
C1 N21 C4 103.9(3)
C1 N21 Ni 128.8(3)
C4 N21 Ni 127.1(3)
C9 N22 C6 104.4(3)
C9 N22 Ni 128.3(3)
C6 N22 Ni 127.0(3)
C14 N23 C11 104.4(3)
C14 N23 Ni 126.7(3)
C11 N23 Ni 128.5(3)
C16 N24 C19 105.2(3)
C16 N24 Ni 126.9(3)
C19 N24 Ni 127.8(3)
N21 C1 C20 125.5(3)
N21 C1 C2 111.1(3)
C20 C1 C2 123.4(3)
C3 C2 C1 106.8(3)
C3 C2 H2 126.6
C1 C2 H2 126.6
C2 C3 C4 107.0(3)
C2 C3 H3 126.5
C4 C3 H3 126.5
C5 C4 N21 124.5(3)
C5 C4 C3 123.7(4)
N21 C4 C3 111.2(3)
C4 C5 O1 115.4(3)
C4 C5 C6 124.2(4)
O1 C5 C6 120.3(3)
C5 C6 N22 124.9(3)
C5 C6 C7 124.2(4)
N22 C6 C7 110.9(3)
C8 C7 C6 106.5(4)
C8 C7 H7 126.8
C6 C7 H7 126.8
C7 C8 C9 107.4(4)
C7 C8 H8 126.3
C9 C8 H8 126.3
N22 C9 C10 125.3(4)
N22 C9 C8 110.8(3)
C10 C9 C8 123.8(4)
C11 C10 C9 121.8(4)
C11 C10 C101 119.4(4)
C9 C10 C101 118.6(4)
C10 C11 N23 125.2(4)
C10 C11 C12 124.6(4)
N23 C11 C12 110.1(3)
C13 C12 C11 107.9(4)
C13 C12 H12 126.1
C11 C12 H12 126.1
C12 C13 C14 106.6(4)
C12 C13 H13 126.7
C14 C13 H13 126.7
N23 C14 C15 125.5(3)
N23 C14 C13 111.0(3)
C15 C14 C13 123.3(4)
C14 C15 C16 122.2(4)
C14 C15 C151 118.5(3)
C16 C15 C151 119.2(3)
C15 C16 N24 126.0(3)
C15 C16 C17 123.9(4)
N24 C16 C17 110.0(3)
C18 C17 C16 107.2(4)
C18 C17 H17 126.4
C16 C17 H17 126.4
C17 C18 C19 107.9(4)
C17 C18 H18 126.1
C19 C18 H18 126.1
C20 C19 N24 126.1(3)
C20 C19 C18 124.1(4)
N24 C19 C18 109.6(3)
C19 C20 C1 121.4(4)
C19 C20 C201 121.0(3)
C1 C20 C201 117.6(3)
C5 O1 H1 109.5
C102 C101 C106 116.9(4)
C102 C101 C10 121.4(3)
C106 C101 C10 121.7(4)
C103 C102 C101 122.0(4)
C103 C102 H102 119.0
C101 C102 H102 119.0
C102 C103 C104 120.6(4)
C102 C103 H103 119.7
C104 C103 H103 119.7
C105 C104 C103 118.7(4)
C105 C104 H104 120.6
C103 C104 H104 120.6
C104 C105 C106 120.8(4)
C104 C105 H105 119.6
C106 C105 H105 119.6
C101 C106 C105 121.0(4)
C101 C106 H106 119.5
C105 C106 H106 119.5
C156 C151 C152 117.5(4)
C156 C151 C15 121.1(3)
C152 C151 C15 121.4(3)
C153 C152 C151 121.5(4)
C153 C152 H152 119.3
C151 C152 H152 119.3
C154 C153 C152 120.7(4)
C154 C153 H153 119.6
C152 C153 H153 119.6
C153 C154 C155 118.6(4)
C153 C154 H154 120.7
C155 C154 H154 120.7
C154 C155 C156 120.8(4)
C154 C155 H155 119.6
C156 C155 H155 119.6
C151 C156 C155 120.9(4)
C151 C156 H156 119.6
C155 C156 H156 119.6
C206 C201 C202 118.0(4)
C206 C201 C20 119.8(4)
C202 C201 C20 122.2(4)
C203 C202 C201 120.4(4)
C203 C202 H202 119.8
C201 C202 H202 119.8
C204 C203 C202 120.8(4)
C204 C203 H203 119.6
C202 C203 H203 119.6
C203 C204 C205 120.0(4)
C203 C204 H204 120.0
C205 C204 H204 120.0
C204 C205 C206 119.5(4)
C204 C205 H205 120.3
C206 C205 H205 120.3
C205 C206 C201 121.4(4)
C205 C206 H206 119.3
C201 C206 H206 119.3

loop_
_geom_bond_atom_site_label_1
_geom_bond_atom_site_label_2
_geom_bond_distance
Ni N24 1.953(3)
Ni N22 1.960(3)
Ni N23 1.968(3)
Ni N21 1.972(3)
N21 C1 1.380(5)
N21 C4 1.395(5)
N22 C9 1.384(5)
N22 C6 1.398(5)
N23 C14 1.391(5)
N23 C11 1.397(5)
N24 C16 1.398(5)
N24 C19 1.400(5)
C1 C20 1.396(5)
C1 C2 1.451(5)
C2 C3 1.346(5)
C2 H2 0.9500
C3 C4 1.436(5)
C3 H3 0.9500
C4 C5 1.378(5)
C5 O1 1.384(5)
C5 C6 1.394(5)
C6 C7 1.428(5)
C7 C8 1.366(6)
C7 H7 0.9500
C8 C9 1.429(6)
C8 H8 0.9500
C9 C10 1.417(6)
C10 C11 1.390(6)
C10 C101 1.509(5)
C11 C12 1.446(5)
C12 C13 1.344(6)
C12 H12 0.9500
C13 C14 1.448(5)
C13 H13 0.9500
C14 C15 1.392(5)
C15 C16 1.395(5)
C15 C151 1.508(6)
C16 C17 1.444(5)
C17 C18 1.352(6)
C17 H17 0.9500
C18 C19 1.443(6)
C18 H18 0.9500
C19 C20 1.391(5)
C20 C201 1.502(5)
O1 H1 0.8400
C101 C102 1.395(6)
C101 C106 1.399(6)
C102 C103 1.383(6)
C102 H102 0.9500
C103 C104 1.390(6)
C103 H103 0.9500
C104 C105 1.373(6)
C104 H104 0.9500
C105 C106 1.405(6)
C105 H105 0.9500
C106 H106 0.9500
C151 C156 1.386(5)
C151 C152 1.392(5)
C152 C153 1.391(6)
C152 H152 0.9500
C153 C154 1.375(6)
C153 H153 0.9500
C154 C155 1.381(6)
C154 H154 0.9500
C155 C156 1.402(6)
C155 H155 0.9500
C156 H156 0.9500
C201 C206 1.403(6)
C201 C202 1.405(6)
C202 C203 1.393(6)
C202 H202 0.9500
C203 C204 1.382(6)
C203 H203 0.9500
C204 C205 1.390(6)
C204 H204 0.9500
C205 C206 1.397(6)
C205 H205 0.9500
C206 H206 0.9500

loop_
_geom_hbond_atom_site_label_D
_geom_hbond_atom_site_label_H
_geom_hbond_atom_site_label_A
_geom_hbond_distance_DH
_geom_hbond_distance_HA
_geom_hbond_distance_DA
_geom_hbond_angle_DHA
_geom_hbond_site_symmetry_A
C156 H156 N21 0.95 2.49 3.364(5) 153.4 2_656

loop_
_geom_torsion_atom_site_label_1
_geom_torsion_atom_site_label_2
_geom_torsion_atom_site_label_3
_geom_torsion_atom_site_label_4
_geom_torsion
N24 Ni N21 C1 2.9(3)
N22 Ni N21 C1 -174.1(3)
N24 Ni N21 C4 -172.1(3)
N22 Ni N21 C4 10.9(3)
N23 Ni N22 C9 -10.3(3)
N21 Ni N22 C9 172.7(3)
N23 Ni N22 C6 176.7(3)
N21 Ni N22 C6 -0.3(3)
N24 Ni N23 C14 13.0(3)
N22 Ni N23 C14 -170.0(3)
N24 Ni N23 C11 -176.4(3)
N22 Ni N23 C11 0.7(3)
N23 Ni N24 C16 -2.9(3)
N21 Ni N24 C16 174.1(3)
N23 Ni N24 C19 172.9(3)
N21 Ni N24 C19 -10.2(3)
C4 N21 C1 C20 -179.2(3)
Ni N21 C1 C20 4.9(5)
C4 N21 C1 C2 0.8(4)
Ni N21 C1 C2 -175.1(2)
N21 C1 C2 C3 0.0(4)
C20 C1 C2 C3 179.9(3)
C1 C2 C3 C4 -0.7(4)
C1 N21 C4 C5 170.2(3)
Ni N21 C4 C5 -13.8(5)
C1 N21 C4 C3 -1.2(4)
Ni N21 C4 C3 174.8(2)
C2 C3 C4 C5 -170.2(3)
C2 C3 C4 N21 1.2(4)
N21 C4 C5 O1 -173.4(3)
C3 C4 C5 O1 -3.0(5)
N21 C4 C5 C6 2.8(6)
C3 C4 C5 C6 173.2(4)
C4 C5 C6 N22 8.9(6)
O1 C5 C6 N22 -175.1(3)
C4 C5 C6 C7 -172.3(4)
O1 C5 C6 C7 3.8(6)
C9 N22 C6 C5 176.9(4)
Ni N22 C6 C5 -8.8(5)
C9 N22 C6 C7 -2.1(4)
Ni N22 C6 C7 172.2(3)
C5 C6 C7 C8 -178.3(4)
N22 C6 C7 C8 0.7(5)
C6 C7 C8 C9 1.0(5)
C6 N22 C9 C10 -172.9(4)
Ni N22 C9 C10 12.9(6)
C6 N22 C9 C8 2.7(4)
Ni N22 C9 C8 -171.5(3)
C7 C8 C9 N22 -2.4(5)
C7 C8 C9 C10 173.3(4)
N22 C9 C10 C11 -2.4(6)
C8 C9 C10 C11 -177.5(4)
N22 C9 C10 C101 172.6(3)
C8 C9 C10 C101 -2.4(6)
C9 C10 C11 N23 -8.0(6)
C101 C10 C11 N23 177.0(3)
C9 C10 C11 C12 169.8(4)
C101 C10 C11 C12 -5.2(6)
C14 N23 C11 C10 -180.0(3)
Ni N23 C11 C10 7.8(5)
C14 N23 C11 C12 2.0(4)
Ni N23 C11 C12 -170.3(3)
C10 C11 C12 C13 -179.0(4)
N23 C11 C12 C13 -0.9(4)
C11 C12 C13 C14 -0.6(4)
C11 N23 C14 C15 172.8(3)
Ni N23 C14 C15 -14.8(5)
C11 N23 C14 C13 -2.3(4)
Ni N23 C14 C13 170.1(2)
C12 C13 C14 N23 1.9(4)
C12 C13 C14 C15 -173.4(3)
N23 C14 C15 C16 2.1(6)
C13 C14 C15 C16 176.7(3)
N23 C14 C15 C151 -177.1(3)
C13 C14 C15 C151 -2.6(5)
C14 C15 C16 N24 9.3(6)
C151 C15 C16 N24 -171.5(3)
C14 C15 C16 C17 -173.5(3)
C151 C15 C16 C17 5.7(5)
C19 N24 C16 C15 176.4(3)
Ni N24 C16 C15 -7.1(5)
C19 N24 C16 C17 -1.1(4)
Ni N24 C16 C17 175.4(2)
C15 C16 C17 C18 -178.0(4)
N24 C16 C17 C18 -0.5(4)
C16 C17 C18 C19 1.8(4)
C16 N24 C19 C20 -172.7(4)
Ni N24 C19 C20 10.9(5)
C16 N24 C19 C18 2.2(4)
Ni N24 C19 C18 -174.2(2)
C17 C18 C19 C20 172.4(4)
C17 C18 C19 N24 -2.6(4)
N24 C19 C20 C1 -0.6(6)
C18 C19 C20 C1 -174.8(4)
N24 C19 C20 C201 178.1(3)
C18 C19 C20 C201 3.9(6)
N21 C1 C20 C19 -7.5(6)
C2 C1 C20 C19 172.6(4)
N21 C1 C20 C201 173.8(3)
C2 C1 C20 C201 -6.1(5)
C11 C10 C101 C102 119.0(4)
C9 C10 C101 C102 -56.2(5)
C11 C10 C101 C106 -61.2(5)
C9 C10 C101 C106 123.6(4)
C106 C101 C102 C103 -1.9(6)
C10 C101 C102 C103 178.0(4)
C101 C102 C103 C104 0.7(6)
C102 C103 C104 C105 0.3(6)
C103 C104 C105 C106 0.0(7)
C102 C101 C106 C105 2.2(6)
C10 C101 C106 C105 -177.7(4)
C104 C105 C106 C101 -1.3(7)
C14 C15 C151 C156 106.3(4)
C16 C15 C151 C156 -73.0(5)
C14 C15 C151 C152 -74.6(5)
C16 C15 C151 C152 106.1(4)
C156 C151 C152 C153 -1.9(6)
C15 C151 C152 C153 179.0(4)
C151 C152 C153 C154 1.0(6)
C152 C153 C154 C155 0.7(6)
C153 C154 C155 C156 -1.6(6)
C152 C151 C156 C155 1.0(6)
C15 C151 C156 C155 -179.8(4)
C154 C155 C156 C151 0.7(6)
C19 C20 C201 C206 123.1(4)
C1 C20 C201 C206 -58.2(5)
C19 C20 C201 C202 -59.6(5)
C1 C20 C201 C202 119.1(4)
C206 C201 C202 C203 -1.0(6)
C20 C201 C202 C203 -178.3(4)
C201 C202 C203 C204 1.1(6)
C202 C203 C204 C205 -0.4(6)
C203 C204 C205 C206 -0.2(6)
C204 C205 C206 C201 0.3(6)
C202 C201 C206 C205 0.3(6)
C20 C201 C206 C205 177.7(3)
